data_7037817
loop_
_publ_author_name
'Bortoluzzi, Marco'
'Ceriotti, Alessandro'
'Ciabatti, Iacopo'
'Della Pergola, Roberto'
'Femoni, Cristina'
'Carmela Iapalucci, Maria'
'Storione, Alba'
'Zacchini, Stefano'

_publ_section_title
;
 Platinum carbonyl clusters stabilized by Sn(ii)-based fragments:
 syntheses and structures of [Pt6(CO)6(SnCl2)2(SnCl3)4](4-),
 [Pt9(CO)8(SnCl2)3(SnCl3)2(Cl2SnOCOSnCl2)](4-) and
 [Pt10(CO)14{Cl2Sn(OH)SnCl2}2](2.).
;
_journal_issue 12
_journal_name_full 'Dalton transactions (Cambridge, England : 2003)'
_journal_page_first 5001
_journal_page_last 5013
_journal_paper_doi 10.1039/c5dt04696c
_journal_volume 45
_journal_year 2016
_chemical_formula_sum 'C54 H52 Cl14 O2 P2 Pt Sn5'
_chemical_formula_weight 2079.74
_chemical_name_systematic
; 
 ? 
;
_space_group_IT_number 15
_symmetry_cell_setting monoclinic
_symmetry_space_group_name_Hall '-C 2yc'
_symmetry_space_group_name_H-M 'C 1 2/c 1'
_atom_sites_solution_hydrogens geom
_atom_sites_solution_primary direct
_atom_sites_solution_secondary difmap
_audit_creation_method SHELXL-97
_audit_update_record
;
2015-12-25 deposited with the CCDC.
2016-01-04 downloaded from the CCDC.
;
_cell_angle_alpha 90.00
_cell_angle_beta 112.334(2)
_cell_angle_gamma 90.00
_cell_formula_units_Z 4
_cell_length_a 20.3822(7)
_cell_length_b 14.5461(5)
_cell_length_c 26.2602(11)
_cell_measurement_reflns_used 7759
_cell_measurement_temperature 293(2)
_cell_measurement_theta_max 22.1465
_cell_measurement_theta_min 2.1605
_cell_volume 7201.6(5)
_computing_cell_refinement 'APEX2 (Bruker AXS, 2006)'
_computing_data_collection 'APEX2 (Bruker AXS, 2006)'
_computing_data_reduction 'SAINT (Bruker AXS, 2004)'
_computing_molecular_graphics 'SCHAKAL99 (Keller, 1999)'
_computing_publication_material 'XCIF (Bruker AXS, 2001)'
_computing_structure_refinement 'SHELXL-97 (Sheldrick, 1997)'
_computing_structure_solution 'SHELXS-97 (Sheldrick, 1990)'
_diffrn_ambient_temperature 293(2)
_diffrn_measured_fraction_theta_full 0.999
_diffrn_measured_fraction_theta_max 0.999
_diffrn_measurement_device_type 'CCD area detector'
_diffrn_measurement_method 'phi and omega scans'
_diffrn_radiation_monochromator graphite
_diffrn_radiation_source 'fine-focus sealed tube'
_diffrn_radiation_type MoK\a
_diffrn_radiation_wavelength 0.71073
_diffrn_reflns_av_R_equivalents 0.0759
_diffrn_reflns_av_unetI/netI 0.0434
_diffrn_reflns_limit_h_max 25
_diffrn_reflns_limit_h_min -25
_diffrn_reflns_limit_k_max 17
_diffrn_reflns_limit_k_min -17
_diffrn_reflns_limit_l_max 32
_diffrn_reflns_limit_l_min -32
_diffrn_reflns_number 56014
_diffrn_reflns_theta_full 26.00
_diffrn_reflns_theta_max 26.00
_diffrn_reflns_theta_min 1.68
_exptl_absorpt_coefficient_mu 4.242
_exptl_absorpt_correction_T_max 0.6526
_exptl_absorpt_correction_T_min 0.5686
_exptl_absorpt_correction_type empirical
_exptl_absorpt_process_details
;
 Data were corrected for Lorentz polarization and absorption
 effects (empirical absorption corrections SADABS).
 R(int) = 0.1391 (selected reflections only, before parameter refinement)
 R(int) = 0.0599 (selected reflections only, after parameter refinement)
;
_exptl_crystal_colour orange
_exptl_crystal_density_diffrn 1.918
_exptl_crystal_density_method 'not measured'
_exptl_crystal_description needle
_exptl_crystal_F_000 3952
_exptl_crystal_size_max 0.15
_exptl_crystal_size_mid 0.12
_exptl_crystal_size_min 0.11
_refine_diff_density_max 0.988
_refine_diff_density_min -0.754
_refine_diff_density_rms 0.132
_refine_ls_extinction_method none
_refine_ls_goodness_of_fit_ref 1.076
_refine_ls_hydrogen_treatment constr
_refine_ls_matrix_type full
_refine_ls_number_parameters 305
_refine_ls_number_reflns 7084
_refine_ls_number_restraints 108
_refine_ls_restrained_S_all 1.095
_refine_ls_R_factor_all 0.0741
_refine_ls_R_factor_gt 0.0472
_refine_ls_shift/su_max 0.001
_refine_ls_shift/su_mean 0.000
_refine_ls_structure_factor_coef Fsqd
_refine_ls_weighting_details 'calc w=1/[\s^2^(Fo^2^)+(0.0374P)^2^+65.7748P] where P=(Fo^2^+2Fc^2^)/3'
_refine_ls_weighting_scheme calc
_refine_ls_wR_factor_gt 0.1013
_refine_ls_wR_factor_ref 0.1129
_reflns_number_gt 5160
_reflns_number_total 7084
_reflns_threshold_expression >2sigma(I)
_cod_data_source_file c5dt04696c1.cif
_cod_data_source_block PtSn6
_cod_depositor_comments
;
The following automatic conversions were performed:

'_symmetry_cell_setting' value 'Monoclinic' changed to 'monoclinic'
according to
/usr/data/users/saulius/crontab/automatic-downloads/rss-feeds/RSC/lib/dictionaries/cif_core.dic
dictionary named 'cif_core.dic' version 2.4.2 from 2011-04-26.

Automatic conversion script
Id: cif_fix_values 4268 2015-11-12 08:31:59Z antanas 

 Adding full bibliography for 7037810--7037817.cif.
;
_cod_original_sg_symbol_H-M C2/c
_cod_database_code 7037817

loop_
_symmetry_equiv_pos_as_xyz
'x, y, z'
'-x, y, -z+1/2'
'x+1/2, y+1/2, z'
'-x+1/2, y+1/2, -z+1/2'
'-x, -y, -z'
'x, -y, z-1/2'
'-x+1/2, -y+1/2, -z'
'x+1/2, -y+1/2, z-1/2'

loop_
_atom_site_label
_atom_site_type_symbol
_atom_site_fract_x
_atom_site_fract_y
_atom_site_fract_z
_atom_site_U_iso_or_equiv
_atom_site_adp_type
_atom_site_occupancy
_atom_site_symmetry_multiplicity
_atom_site_calc_flag
_atom_site_refinement_flags
Pt1 Pt 0.0000 0.75728(3) 0.7500 0.03763(12) Uani 1 2 d S
Sn1 Sn 0.05013(3) 0.75200(5) 0.85534(2) 0.05525(18) Uani 1 1 d .
Sn2 Sn 0.10479(3) 0.85369(4) 0.74879(3) 0.05148(17) Uani 1 1 d .
Sn3 Sn 0.0000 0.58043(6) 0.7500 0.0528(2) Uani 1 2 d S
Cl1 Cl -0.02136(15) 0.6709(2) 0.89263(11) 0.0914(9) Uani 1 1 d .
Cl2 Cl 0.15926(14) 0.6811(2) 0.90458(12) 0.0889(9) Uani 1 1 d .
Cl3 Cl 0.06475(19) 0.8849(2) 0.90870(11) 0.0973(10) Uani 1 1 d .
Cl4 Cl 0.18842(15) 0.9096(2) 0.83379(12) 0.0984(10) Uani 1 1 d .
Cl5 Cl 0.18849(19) 0.8000(3) 0.7135(2) 0.1317(16) Uani 1 1 d .
Cl6 Cl 0.08189(15) 0.99793(18) 0.70313(11) 0.0753(7) Uani 1 1 d .
Cl7 Cl 0.0424(2) 0.4765(2) 0.82336(14) 0.1094(11) Uani 1 1 d .
O1 O 0.1151(4) 0.5695(6) 0.7520(4) 0.103(2) Uani 1 1 d U
C1 C 0.1581(7) 0.5364(10) 0.7382(6) 0.104(3) Uani 1 1 d U
C2 C 0.1395(10) 0.4664(14) 0.6970(8) 0.182(7) Uani 1 1 d U
H2A H 0.0897 0.4538 0.6847 0.273 Uiso 1 1 calc R
H2B H 0.1658 0.4115 0.7122 0.273 Uiso 1 1 calc R
H2C H 0.1506 0.4869 0.6665 0.273 Uiso 1 1 calc R
C3 C 0.2330(10) 0.5592(13) 0.7614(8) 0.172(6) Uani 1 1 d U
H3A H 0.2407 0.6091 0.7869 0.257 Uiso 1 1 calc R
H3B H 0.2482 0.5769 0.7324 0.257 Uiso 1 1 calc R
H3C H 0.2596 0.5065 0.7803 0.257 Uiso 1 1 calc R
P1 P 0.92266(13) 0.76873(16) 0.04455(9) 0.0501(5) Uani 1 1 d .
C101 C 1.0180(3) 0.7649(5) 0.0706(3) 0.054(2) Uani 1 1 d G
C102 C 1.0512(4) 0.7562(5) 0.0334(2) 0.089(4) Uani 1 1 d G
H102 H 1.0243 0.7541 -0.0042 0.106 Uiso 1 1 calc R
C103 C 1.1247(4) 0.7508(6) 0.0524(3) 0.094(4) Uani 1 1 d G
H103 H 1.1470 0.7450 0.0276 0.113 Uiso 1 1 calc R
C104 C 1.1650(3) 0.7539(5) 0.1086(4) 0.088(4) Uani 1 1 d G
H104 H 1.2142 0.7503 0.1213 0.105 Uiso 1 1 calc R
C105 C 1.1317(4) 0.7626(6) 0.1458(2) 0.101(4) Uani 1 1 d GU
H105 H 1.1586 0.7648 0.1834 0.122 Uiso 1 1 calc R
C106 C 1.0582(4) 0.7681(5) 0.1268(2) 0.089(3) Uani 1 1 d GU
H106 H 1.0359 0.7739 0.1516 0.106 Uiso 1 1 calc R
C107 C 0.8911(3) 0.6663(4) 0.0056(2) 0.053(2) Uani 1 1 d G
C108 C 0.8322(3) 0.6683(4) -0.0436(2) 0.070(3) Uani 1 1 d G
H108 H 0.8104 0.7240 -0.0576 0.085 Uiso 1 1 calc R
C109 C 0.8057(3) 0.5870(5) -0.0718(2) 0.087(4) Uani 1 1 d G
H109 H 0.7663 0.5884 -0.1046 0.104 Uiso 1 1 calc R
C110 C 0.8383(4) 0.5038(4) -0.0508(3) 0.095(4) Uani 1 1 d G
H110 H 0.8206 0.4494 -0.0696 0.114 Uiso 1 1 calc R
C111 C 0.8972(4) 0.5018(3) -0.0016(3) 0.086(3) Uani 1 1 d G
H111 H 0.9190 0.4461 0.0124 0.103 Uiso 1 1 calc R
C112 C 0.9237(3) 0.5831(4) 0.0265(2) 0.074(3) Uani 1 1 d G
H112 H 0.9631 0.5818 0.0594 0.088 Uiso 1 1 calc R
C113 C 0.8937(3) 0.7731(4) 0.1005(2) 0.056(2) Uani 1 1 d G
C114 C 0.8510(3) 0.7040(4) 0.1079(3) 0.065(3) Uani 1 1 d G
H114 H 0.8375 0.6547 0.0836 0.078 Uiso 1 1 calc R
C115 C 0.8284(4) 0.7088(5) 0.1515(3) 0.095(4) Uani 1 1 d GU
H115 H 0.7998 0.6626 0.1564 0.114 Uiso 1 1 calc R
C116 C 0.8485(4) 0.7826(6) 0.1878(3) 0.099(4) Uani 1 1 d GU
H116 H 0.8333 0.7858 0.2170 0.119 Uiso 1 1 calc R
C117 C 0.8912(4) 0.8516(5) 0.1805(3) 0.111(4) Uani 1 1 d GU
H117 H 0.9046 0.9010 0.2048 0.134 Uiso 1 1 calc R
C118 C 0.9138(4) 0.8469(4) 0.1368(3) 0.088(4) Uani 1 1 d G
H118 H 0.9424 0.8931 0.1319 0.106 Uiso 1 1 calc R
C119 C 0.8868(4) 0.8671(5) 0.0025(3) 0.067(3) Uani 1 1 d G
C120 C 0.8263(4) 0.9082(5) 0.0045(3) 0.088(3) Uani 1 1 d G
H120 H 0.8075 0.8877 0.0297 0.105 Uiso 1 1 calc R
C121 C 0.7939(4) 0.9800(6) -0.0311(4) 0.106(4) Uani 1 1 d GU
H121 H 0.7534 1.0076 -0.0297 0.127 Uiso 1 1 calc R
C122 C 0.8219(5) 1.0107(5) -0.0687(3) 0.123(4) Uani 1 1 d GU
H122 H 0.8002 1.0588 -0.0925 0.147 Uiso 1 1 calc R
C123 C 0.8824(5) 0.9696(7) -0.0708(3) 0.134(4) Uani 1 1 d GU
H123 H 0.9012 0.9901 -0.0959 0.161 Uiso 1 1 calc R
C124 C 0.9149(4) 0.8977(6) -0.0352(4) 0.124(5) Uani 1 1 d GU
H124 H 0.9553 0.8702 -0.0365 0.149 Uiso 1 1 calc R

loop_
_atom_site_aniso_label
_atom_site_aniso_U_11
_atom_site_aniso_U_22
_atom_site_aniso_U_33
_atom_site_aniso_U_23
_atom_site_aniso_U_13
_atom_site_aniso_U_12
Pt1 0.0324(2) 0.0449(3) 0.0366(2) 0.000 0.01416(17) 0.000
Sn1 0.0515(4) 0.0747(4) 0.0368(3) 0.0001(3) 0.0137(3) 0.0077(3)
Sn2 0.0362(3) 0.0561(4) 0.0648(4) -0.0003(3) 0.0222(3) -0.0061(3)
Sn3 0.0588(5) 0.0444(5) 0.0597(5) 0.000 0.0278(4) 0.000
Cl1 0.0814(18) 0.144(3) 0.0604(16) 0.0011(17) 0.0404(14) -0.0137(18)
Cl2 0.0591(15) 0.114(2) 0.0821(19) 0.0296(17) 0.0137(13) 0.0189(15)
Cl3 0.125(3) 0.098(2) 0.0613(17) -0.0215(15) 0.0273(17) 0.0060(19)
Cl4 0.0705(17) 0.111(2) 0.0804(19) 0.0125(17) -0.0087(14) -0.0352(17)
Cl5 0.098(2) 0.118(3) 0.230(5) -0.040(3) 0.120(3) -0.014(2)
Cl6 0.0895(18) 0.0693(17) 0.0659(16) 0.0104(13) 0.0281(14) -0.0094(14)
Cl7 0.135(3) 0.090(2) 0.103(2) 0.0458(19) 0.044(2) 0.035(2)
O1 0.089(5) 0.094(5) 0.145(6) -0.008(4) 0.066(4) 0.027(4)
C1 0.089(6) 0.100(6) 0.138(6) -0.009(5) 0.060(5) 0.018(5)
C2 0.163(9) 0.191(10) 0.190(10) -0.037(8) 0.064(8) 0.029(8)
C3 0.152(9) 0.163(9) 0.190(10) -0.011(8) 0.055(7) 0.013(8)
P1 0.0581(14) 0.0500(14) 0.0448(12) -0.0015(10) 0.0227(11) 0.0009(10)
C101 0.054(5) 0.054(6) 0.055(5) -0.010(4) 0.022(4) -0.004(4)
C102 0.073(7) 0.133(11) 0.063(7) -0.021(7) 0.030(6) -0.008(7)
C103 0.071(8) 0.119(11) 0.103(10) -0.020(8) 0.044(7) -0.012(7)
C104 0.057(6) 0.078(8) 0.124(11) -0.018(7) 0.029(7) -0.004(6)
C105 0.076(7) 0.123(8) 0.096(7) 0.009(6) 0.022(6) 0.000(6)
C106 0.073(6) 0.119(8) 0.073(6) 0.017(6) 0.027(5) 0.002(6)
C107 0.059(5) 0.058(6) 0.046(5) -0.001(4) 0.025(4) 0.004(4)
C108 0.061(6) 0.078(7) 0.062(6) -0.010(5) 0.012(5) 0.016(5)
C109 0.080(8) 0.099(9) 0.061(7) -0.031(6) 0.003(6) 0.005(7)
C110 0.099(9) 0.074(8) 0.094(9) -0.035(7) 0.017(7) -0.008(7)
C111 0.108(9) 0.048(6) 0.088(8) -0.005(6) 0.022(7) 0.009(6)
C112 0.073(7) 0.069(7) 0.067(6) 0.002(5) 0.014(5) 0.006(6)
C113 0.058(5) 0.060(6) 0.052(5) 0.000(4) 0.025(4) 0.011(4)
C114 0.075(7) 0.072(7) 0.058(6) 0.009(5) 0.036(5) 0.015(5)
C115 0.096(7) 0.112(7) 0.098(7) 0.019(6) 0.061(6) 0.015(6)
C116 0.108(7) 0.121(8) 0.087(7) 0.005(6) 0.059(6) 0.026(6)
C117 0.122(8) 0.115(8) 0.094(7) -0.028(6) 0.038(6) 0.017(7)
C118 0.095(8) 0.108(10) 0.071(7) -0.025(7) 0.042(7) 0.004(7)
C119 0.085(7) 0.061(6) 0.056(6) 0.003(5) 0.029(5) -0.005(5)
C120 0.085(8) 0.079(8) 0.111(9) 0.031(7) 0.051(7) 0.021(6)
C121 0.114(7) 0.093(6) 0.111(7) 0.023(5) 0.044(5) 0.023(5)
C122 0.136(6) 0.109(6) 0.118(6) 0.026(5) 0.042(5) 0.021(5)
C123 0.153(7) 0.131(7) 0.125(7) 0.035(6) 0.060(6) 0.023(6)
C124 0.149(9) 0.132(9) 0.113(8) 0.035(7) 0.074(7) 0.031(7)

loop_
_atom_type_symbol
_atom_type_description
_atom_type_scat_dispersion_real
_atom_type_scat_dispersion_imag
_atom_type_scat_source
C C 0.0033 0.0016 'International Tables Vol C Tables 4.2.6.8 and 6.1.1.4'
H H 0.0000 0.0000 'International Tables Vol C Tables 4.2.6.8 and 6.1.1.4'
O O 0.0106 0.0060 'International Tables Vol C Tables 4.2.6.8 and 6.1.1.4'
P P 0.1023 0.0942 'International Tables Vol C Tables 4.2.6.8 and 6.1.1.4'
Cl Cl 0.1484 0.1585 'International Tables Vol C Tables 4.2.6.8 and 6.1.1.4'
Sn Sn -0.6537 1.4246 'International Tables Vol C Tables 4.2.6.8 and 6.1.1.4'
Pt Pt -1.7033 8.3905 'International Tables Vol C Tables 4.2.6.8 and 6.1.1.4'

loop_
_geom_angle_atom_site_label_1
_geom_angle_atom_site_label_2
_geom_angle_atom_site_label_3
_geom_angle
_geom_angle_site_symmetry_1
_geom_angle_site_symmetry_3
Sn1 Pt1 Sn1 176.57(4) 2_556 .
Sn1 Pt1 Sn2 89.73(2) 2_556 .
Sn1 Pt1 Sn2 92.14(2) . .
Sn1 Pt1 Sn2 92.14(2) 2_556 2_556
Sn1 Pt1 Sn2 89.73(2) . 2_556
Sn2 Pt1 Sn2 113.72(3) . 2_556
Sn1 Pt1 Sn3 88.283(18) 2_556 .
Sn1 Pt1 Sn3 88.283(18) . .
Sn2 Pt1 Sn3 123.139(16) . .
Sn2 Pt1 Sn3 123.139(16) 2_556 .
Cl3 Sn1 Cl2 98.90(12) . .
Cl3 Sn1 Cl1 97.04(12) . .
Cl2 Sn1 Cl1 99.07(11) . .
Cl3 Sn1 Pt1 122.03(8) . .
Cl2 Sn1 Pt1 120.97(8) . .
Cl1 Sn1 Pt1 114.07(7) . .
Cl5 Sn2 Cl6 97.27(13) . .
Cl5 Sn2 Cl4 96.56(14) . .
Cl6 Sn2 Cl4 96.04(10) . .
Cl5 Sn2 Pt1 123.57(10) . .
Cl6 Sn2 Pt1 118.99(7) . .
Cl4 Sn2 Pt1 118.58(8) . .
O1 Sn3 O1 172.2(4) . 2_556
O1 Sn3 Cl7 91.7(2) . 2_556
O1 Sn3 Cl7 83.3(2) 2_556 2_556
O1 Sn3 Cl7 83.3(2) . .
O1 Sn3 Cl7 91.7(2) 2_556 .
Cl7 Sn3 Cl7 99.5(2) 2_556 .
O1 Sn3 Pt1 93.9(2) . .
O1 Sn3 Pt1 93.9(2) 2_556 .
Cl7 Sn3 Pt1 130.25(10) 2_556 .
Cl7 Sn3 Pt1 130.25(10) . .
C1 O1 Sn3 152.3(10) . .
O1 C1 C2 120.9(15) . .
O1 C1 C3 124.6(16) . .
C2 C1 C3 114.5(14) . .
C1 C2 H2A 109.5 . .
C1 C2 H2B 109.5 . .
H2A C2 H2B 109.5 . .
C1 C2 H2C 109.5 . .
H2A C2 H2C 109.5 . .
H2B C2 H2C 109.5 . .
C1 C3 H3A 109.5 . .
C1 C3 H3B 109.5 . .
H3A C3 H3B 109.5 . .
C1 C3 H3C 109.5 . .
H3A C3 H3C 109.5 . .
H3B C3 H3C 109.5 . .
C113 P1 C107 110.1(3) . .
C113 P1 C119 107.2(3) . .
C107 P1 C119 109.9(3) . .
C113 P1 C101 109.7(3) . .
C107 P1 C101 107.1(3) . .
C119 P1 C101 112.9(4) . .
C102 C101 C106 120.0 . .
C102 C101 P1 118.7(4) . .
C106 C101 P1 121.3(4) . .
C103 C102 C101 120.0 . .
C103 C102 H102 120.0 . .
C101 C102 H102 120.0 . .
C102 C103 C104 120.0 . .
C102 C103 H103 120.0 . .
C104 C103 H103 120.0 . .
C103 C104 C105 120.0 . .
C103 C104 H104 120.0 . .
C105 C104 H104 120.0 . .
C106 C105 C104 120.0 . .
C106 C105 H105 120.0 . .
C104 C105 H105 120.0 . .
C105 C106 C101 120.0 . .
C105 C106 H106 120.0 . .
C101 C106 H106 120.0 . .
C108 C107 C112 120.0 . .
C108 C107 P1 120.8(4) . .
C112 C107 P1 119.1(4) . .
C107 C108 C109 120.0 . .
C107 C108 H108 120.0 . .
C109 C108 H108 120.0 . .
C108 C109 C110 120.0 . .
C108 C109 H109 120.0 . .
C110 C109 H109 120.0 . .
C109 C110 C111 120.0 . .
C109 C110 H110 120.0 . .
C111 C110 H110 120.0 . .
C112 C111 C110 120.0 . .
C112 C111 H111 120.0 . .
C110 C111 H111 120.0 . .
C111 C112 C107 120.0 . .
C111 C112 H112 120.0 . .
C107 C112 H112 120.0 . .
C114 C113 C118 120.0 . .
C114 C113 P1 120.7(4) . .
C118 C113 P1 119.3(4) . .
C113 C114 C115 120.0 . .
C113 C114 H114 120.0 . .
C115 C114 H114 120.0 . .
C114 C115 C116 120.0 . .
C114 C115 H115 120.0 . .
C116 C115 H115 120.0 . .
C115 C116 C117 120.0 . .
C115 C116 H116 120.0 . .
C117 C116 H116 120.0 . .
C118 C117 C116 120.0 . .
C118 C117 H117 120.0 . .
C116 C117 H117 120.0 . .
C117 C118 C113 120.0 . .
C117 C118 H118 120.0 . .
C113 C118 H118 120.0 . .
C120 C119 C124 120.0 . .
C120 C119 P1 118.8(5) . .
C124 C119 P1 121.0(5) . .
C121 C120 C119 120.0 . .
C121 C120 H120 120.0 . .
C119 C120 H120 120.0 . .
C122 C121 C120 120.0 . .
C122 C121 H121 120.0 . .
C120 C121 H121 120.0 . .
C123 C122 C121 120.0 . .
C123 C122 H122 120.0 . .
C121 C122 H122 120.0 . .
C122 C123 C124 120.0 . .
C122 C123 H123 120.0 . .
C124 C123 H123 120.0 . .
C123 C124 C119 120.0 . .
C123 C124 H124 120.0 . .
C119 C124 H124 120.0 . .

loop_
_geom_bond_atom_site_label_1
_geom_bond_atom_site_label_2
_geom_bond_distance
_geom_bond_site_symmetry_2
Pt1 Sn1 2.5600(6) 2_556
Pt1 Sn1 2.5600(6) .
Pt1 Sn2 2.5654(6) .
Pt1 Sn2 2.5654(6) 2_556
Pt1 Sn3 2.5724(10) .
Sn1 Cl3 2.339(3) .
Sn1 Cl2 2.344(3) .
Sn1 Cl1 2.357(3) .
Sn2 Cl5 2.362(3) .
Sn2 Cl6 2.373(3) .
Sn2 Cl4 2.378(3) .
Sn3 O1 2.332(8) .
Sn3 O1 2.332(8) 2_556
Sn3 Cl7 2.341(3) 2_556
Sn3 Cl7 2.341(3) .
O1 C1 1.172(13) .
C1 C2 1.43(2) .
C1 C3 1.45(2) .
C2 H2A 0.9600 .
C2 H2B 0.9600 .
C2 H2C 0.9600 .
C3 H3A 0.9600 .
C3 H3B 0.9600 .
C3 H3C 0.9600 .
P1 C113 1.782(5) .
P1 C107 1.783(5) .
P1 C119 1.786(6) .
P1 C101 1.798(5) .
C101 C102 1.3900 .
C101 C106 1.3900 .
C102 C103 1.3900 .
C102 H102 0.9300 .
C103 C104 1.3900 .
C103 H103 0.9300 .
C104 C105 1.3900 .
C104 H104 0.9300 .
C105 C106 1.3900 .
C105 H105 0.9300 .
C106 H106 0.9300 .
C107 C108 1.3900 .
C107 C112 1.3900 .
C108 C109 1.3900 .
C108 H108 0.9300 .
C109 C110 1.3900 .
C109 H109 0.9300 .
C110 C111 1.3900 .
C110 H110 0.9300 .
C111 C112 1.3900 .
C111 H111 0.9300 .
C112 H112 0.9300 .
C113 C114 1.3900 .
C113 C118 1.3900 .
C114 C115 1.3900 .
C114 H114 0.9300 .
C115 C116 1.3900 .
C115 H115 0.9300 .
C116 C117 1.3900 .
C116 H116 0.9300 .
C117 C118 1.3900 .
C117 H117 0.9300 .
C118 H118 0.9300 .
C119 C120 1.3900 .
C119 C124 1.3900 .
C120 C121 1.3900 .
C120 H120 0.9300 .
C121 C122 1.3900 .
C121 H121 0.9300 .
C122 C123 1.3900 .
C122 H122 0.9300 .
C123 C124 1.3900 .
C123 H123 0.9300 .
C124 H124 0.9300 .

loop_
_geom_torsion_atom_site_label_1
_geom_torsion_atom_site_label_2
_geom_torsion_atom_site_label_3
_geom_torsion_atom_site_label_4
_geom_torsion
_geom_torsion_site_symmetry_1
_geom_torsion_site_symmetry_4
Sn1 Pt1 Sn1 Cl3 -173.64(11) 2_556 .
Sn2 Pt1 Sn1 Cl3 63.26(11) . .
Sn2 Pt1 Sn1 Cl3 -50.47(11) 2_556 .
Sn3 Pt1 Sn1 Cl3 -173.64(11) . .
Sn1 Pt1 Sn1 Cl2 60.33(10) 2_556 .
Sn2 Pt1 Sn1 Cl2 -62.78(10) . .
Sn2 Pt1 Sn1 Cl2 -176.51(10) 2_556 .
Sn3 Pt1 Sn1 Cl2 60.33(10) . .
Sn1 Pt1 Sn1 Cl1 -57.68(10) 2_556 .
Sn2 Pt1 Sn1 Cl1 179.21(10) . .
Sn2 Pt1 Sn1 Cl1 65.49(10) 2_556 .
Sn3 Pt1 Sn1 Cl1 -57.68(10) . .
Sn1 Pt1 Sn2 Cl5 -62.86(15) 2_556 .
Sn1 Pt1 Sn2 Cl5 114.27(15) . .
Sn2 Pt1 Sn2 Cl5 -155.08(15) 2_556 .
Sn3 Pt1 Sn2 Cl5 24.92(15) . .
Sn1 Pt1 Sn2 Cl6 59.93(8) 2_556 .
Sn1 Pt1 Sn2 Cl6 -122.95(8) . .
Sn2 Pt1 Sn2 Cl6 -32.30(8) 2_556 .
Sn3 Pt1 Sn2 Cl6 147.70(8) . .
Sn1 Pt1 Sn2 Cl4 175.95(10) 2_556 .
Sn1 Pt1 Sn2 Cl4 -6.92(10) . .
Sn2 Pt1 Sn2 Cl4 83.73(10) 2_556 .
Sn3 Pt1 Sn2 Cl4 -96.27(10) . .
Sn1 Pt1 Sn3 O1 90.6(2) 2_556 .
Sn1 Pt1 Sn3 O1 -89.4(2) . .
Sn2 Pt1 Sn3 O1 2.0(2) . .
Sn2 Pt1 Sn3 O1 -178.0(2) 2_556 .
Sn1 Pt1 Sn3 O1 -89.4(2) 2_556 2_556
Sn1 Pt1 Sn3 O1 90.6(2) . 2_556
Sn2 Pt1 Sn3 O1 -178.0(2) . 2_556
Sn2 Pt1 Sn3 O1 2.0(2) 2_556 2_556
Sn1 Pt1 Sn3 Cl7 -4.93(12) 2_556 2_556
Sn1 Pt1 Sn3 Cl7 175.07(12) . 2_556
Sn2 Pt1 Sn3 Cl7 -93.49(12) . 2_556
Sn2 Pt1 Sn3 Cl7 86.51(12) 2_556 2_556
Sn1 Pt1 Sn3 Cl7 175.07(12) 2_556 .
Sn1 Pt1 Sn3 Cl7 -4.93(12) . .
Sn2 Pt1 Sn3 Cl7 86.51(12) . .
Sn2 Pt1 Sn3 Cl7 -93.49(12) 2_556 .
O1 Sn3 O1 C1 41(2) 2_556 .
Cl7 Sn3 O1 C1 -9(2) 2_556 .
Cl7 Sn3 O1 C1 91(2) . .
Pt1 Sn3 O1 C1 -139(2) . .
Sn3 O1 C1 C2 4(3) . .
Sn3 O1 C1 C3 -173.8(14) . .
C113 P1 C101 C102 176.6(4) . .
C107 P1 C101 C102 57.1(5) . .
C119 P1 C101 C102 -63.9(5) . .
C113 P1 C101 C106 -1.8(5) . .
C107 P1 C101 C106 -121.2(4) . .
C119 P1 C101 C106 117.7(5) . .
C106 C101 C102 C103 0.0 . .
P1 C101 C102 C103 -178.4(5) . .
C101 C102 C103 C104 0.0 . .
C102 C103 C104 C105 0.0 . .
C103 C104 C105 C106 0.0 . .
C104 C105 C106 C101 0.0 . .
C102 C101 C106 C105 0.0 . .
P1 C101 C106 C105 178.3(5) . .
C113 P1 C107 C108 100.6(4) . .
C119 P1 C107 C108 -17.3(5) . .
C101 P1 C107 C108 -140.2(4) . .
C113 P1 C107 C112 -75.5(4) . .
C119 P1 C107 C112 166.6(4) . .
C101 P1 C107 C112 43.6(5) . .
C112 C107 C108 C109 0.0 . .
P1 C107 C108 C109 -176.1(5) . .
C107 C108 C109 C110 0.0 . .
C108 C109 C110 C111 0.0 . .
C109 C110 C111 C112 0.0 . .
C110 C111 C112 C107 0.0 . .
C108 C107 C112 C111 0.0 . .
P1 C107 C112 C111 176.2(5) . .
C107 P1 C113 C114 -1.7(5) . .
C119 P1 C113 C114 117.8(5) . .
C101 P1 C113 C114 -119.3(4) . .
C107 P1 C113 C118 178.8(4) . .
C119 P1 C113 C118 -61.7(5) . .
C101 P1 C113 C118 61.2(5) . .
C118 C113 C114 C115 0.0 . .
P1 C113 C114 C115 -179.5(5) . .
C113 C114 C115 C116 0.0 . .
C114 C115 C116 C117 0.0 . .
C115 C116 C117 C118 0.0 . .
C116 C117 C118 C113 0.0 . .
C114 C113 C118 C117 0.0 . .
P1 C113 C118 C117 179.5(5) . .
C113 P1 C119 C120 -23.6(6) . .
C107 P1 C119 C120 96.0(5) . .
C101 P1 C119 C120 -144.5(5) . .
C113 P1 C119 C124 161.8(5) . .
C107 P1 C119 C124 -78.6(5) . .
C101 P1 C119 C124 40.9(6) . .
C124 C119 C120 C121 0.0 . .
P1 C119 C120 C121 -174.7(6) . .
C119 C120 C121 C122 0.0 . .
C120 C121 C122 C123 0.0 . .
C121 C122 C123 C124 0.0 . .
C122 C123 C124 C119 0.0 . .
C120 C119 C124 C123 0.0 . .
P1 C119 C124 C123 174.6(6) . .
